data_4318494
loop_
_publ_author_name
'Hui-Zhong Kou'
'Song Gao'
'Chun-Hui Li'
'Dai-Zheng Liao'
'Bei-Chuan Zhou'
'Ru-Ji Wang'
'Yadong Li'

_publ_contact_author_address
;
Department of Chemistry
Tsinghua University
Beijing 100084
People's Republic of China
;
_publ_contact_author_email kouhz@mail.tsinghua.edu.cn
_publ_contact_author_fax 86-10-62788765
_publ_contact_author_name 'Hui-Zhong KOU'
_publ_contact_author_phone 86(10)62771789
_publ_section_title
;
 Characterization of a Soluble Molecular Magnet: Unusual Magnetic Behavior
 of Cyano-Bridged Gd(III)-Cr(III) Complexes with One-Dimensional and
 Nanoscaled Square Structures
;
_journal_name_full 'Inorganic Chemistry'
_journal_page_first 4756
_journal_page_last 4762
_journal_paper_doi 10.1021/ic025704j
_journal_volume 41
_journal_year 2002
_chemical_formula_sum 'C20 H40 Cr2 Gd2 N28 O12'
_chemical_formula_weight 1283.30
_chemical_name_systematic
; 
 ? 
;
_space_group_IT_number 2
_symmetry_cell_setting triclinic
_symmetry_space_group_name_Hall '-P 1'
_symmetry_space_group_name_H-M 'P -1'
_atom_sites_solution_hydrogens geom
_atom_sites_solution_primary direct
_atom_sites_solution_secondary difmap
_audit_creation_method SHELXL-97
_cell_angle_alpha 95.97(3)
_cell_angle_beta 107.34(2)
_cell_angle_gamma 98.25(3)
_cell_formula_units_Z 1
_cell_length_a 8.6163(17)
_cell_length_b 11.521(6)
_cell_length_c 12.692(3)
_cell_measurement_temperature 293(2)
_cell_measurement_theta_max 1.018
_cell_measurement_theta_min 0.854
_cell_volume 1175.8(7)
_computing_structure_refinement 'SHELXL-97 (Sheldrick, 1997)'
_computing_structure_solution 'SHELXS-97 (Sheldrick, 1990)'
_diffrn_ambient_temperature 293(2)
_diffrn_measured_fraction_theta_full 0.992
_diffrn_measured_fraction_theta_max 0.992
_diffrn_radiation_monochromator graphite
_diffrn_radiation_source 'fine-focus sealed tube'
_diffrn_radiation_type MoK\a
_diffrn_radiation_wavelength 0.71073
_diffrn_reflns_av_R_equivalents 0.0838
_diffrn_reflns_av_sigmaI/netI 0.0569
_diffrn_reflns_limit_h_max 1
_diffrn_reflns_limit_h_min -10
_diffrn_reflns_limit_k_max 13
_diffrn_reflns_limit_k_min -13
_diffrn_reflns_limit_l_max 15
_diffrn_reflns_limit_l_min -14
_diffrn_reflns_number 4986
_diffrn_reflns_theta_full 25.00
_diffrn_reflns_theta_max 25.00
_diffrn_reflns_theta_min 1.81
_exptl_absorpt_coefficient_mu 3.313
_exptl_absorpt_correction_T_max 0.918
_exptl_absorpt_correction_T_min 0.854
_exptl_absorpt_correction_type psi-scan
_exptl_crystal_colour 'light yellow'
_exptl_crystal_density_diffrn 1.813
_exptl_crystal_density_method 'not measured'
_exptl_crystal_description 'thin platelet'
_exptl_crystal_F_000 628
_exptl_crystal_size_max 0.3
_exptl_crystal_size_mid 0.2
_exptl_crystal_size_min 0.1
_refine_diff_density_max 1.414
_refine_diff_density_min -2.106
_refine_diff_density_rms 0.221
_refine_ls_extinction_method none
_refine_ls_goodness_of_fit_ref 1.154
_refine_ls_hydrogen_treatment mixed
_refine_ls_matrix_type full
_refine_ls_number_parameters 299
_refine_ls_number_reflns 4115
_refine_ls_number_restraints 0
_refine_ls_restrained_S_all 1.154
_refine_ls_R_factor_all 0.0554
_refine_ls_R_factor_gt 0.0458
_refine_ls_shift/su_max 0.008
_refine_ls_shift/su_mean 0.001
_refine_ls_structure_factor_coef Fsqd
_refine_ls_weighting_details 'calc w=1/[\s^2^(Fo^2^)+(0.0750P)^2^+4.5074P] where P=(Fo^2^+2Fc^2^)/3'
_refine_ls_weighting_scheme calc
_refine_ls_wR_factor_gt 0.1172
_refine_ls_wR_factor_ref 0.1405
_reflns_number_gt 3615
_reflns_number_total 4115
_reflns_threshold_expression >2sigma(I)
_cod_data_source_file ic025704j_s2_2.cif
_cod_data_source_block 1
_cod_depositor_comments
;
The following automatic conversions were performed:

'_exptl_absorpt_correction_type' value 'psi scan' changed to
'psi-scan' according to the built-in table from CIF Core dictionary
named 'cif_core.dic' version 2.4.1 from 2010-06-29.

Automatic conversion script
Id: cif_fix_values 1646 2011-03-28 12:23:43Z adriana 
;
_cod_original_cell_volume 1175.7(7)
_cod_database_code 4318494

loop_
_symmetry_equiv_pos_as_xyz
'x, y, z'
'-x, -y, -z'

loop_
_atom_site_label
_atom_site_type_symbol
_atom_site_fract_x
_atom_site_fract_y
_atom_site_fract_z
_atom_site_U_iso_or_equiv
_atom_site_adp_type
_atom_site_occupancy
_atom_site_symmetry_multiplicity
_atom_site_calc_flag
_atom_site_refinement_flags
_atom_site_disorder_assembly
_atom_site_disorder_group
Gd1 Gd 0.09507(4) 0.25574(3) 0.24517(3) 0.03083(16) Uani 1 1 d . . .
Cr1 Cr 0.48965(13) 0.29691(10) 0.69658(10) 0.0309(3) Uani 1 1 d . . .
O3 O -0.1056(7) 0.3749(6) 0.1580(5) 0.0477(14) Uani 1 1 d . . .
O4 O -0.0610(8) 0.2945(7) 0.3609(5) 0.0566(16) Uani 1 1 d . . .
C6 C 0.3308(11) 0.4048(9) 0.7238(8) 0.050(2) Uani 1 1 d . . .
C5 C 0.6619(10) 0.4477(7) 0.7091(7) 0.0408(17) Uani 1 1 d . . .
O5 O 0.0793(7) 0.0705(6) 0.3242(7) 0.065(2) Uani 1 1 d . . .
O6 O 0.3157(7) 0.1676(7) 0.2236(6) 0.0650(19) Uani 1 1 d . . .
C1 C 0.3823(10) 0.2955(7) 0.5274(6) 0.0389(17) Uani 1 1 d . . .
C3 C 0.6474(11) 0.1848(8) 0.6731(8) 0.048(2) Uani 1 1 d . . .
O2 O -0.1398(11) 0.1207(6) 0.1335(6) 0.078(2) Uani 1 1 d . . .
C2 C 0.3117(9) 0.1529(7) 0.6880(8) 0.0429(18) Uani 1 1 d . . .
N1 N 0.3060(9) 0.2927(7) 0.4357(6) 0.0488(17) Uani 1 1 d . . .
C4 C 0.5819(10) 0.3004(8) 0.8673(7) 0.0455(19) Uani 1 1 d . . .
N2 N 0.2125(10) 0.0757(8) 0.6836(8) 0.065(2) Uani 1 1 d . . .
N4 N 0.6306(12) 0.3012(9) 0.9615(7) 0.074(3) Uani 1 1 d . . .
N6 N 0.2421(14) 0.4647(9) 0.7374(9) 0.079(3) Uani 1 1 d . . .
N3 N 0.7324(12) 0.1182(9) 0.6632(9) 0.069(2) Uani 1 1 d . . .
O1 O 0.1081(15) 0.2724(9) 0.0627(8) 0.102(4) Uani 1 1 d . . .
C7 C 0.1414(16) 0.3323(15) -0.0054(10) 0.085(4) Uani 1 1 d . . .
C8 C -0.1990(17) 0.0437(9) 0.0455(10) 0.079(4) Uani 1 1 d . . .
N18 N -0.1808(16) 0.0622(10) -0.0518(10) 0.096(4) Uani 1 1 d . . .
H18A H -0.1269 0.1289 -0.0576 0.115 Uiso 1 1 calc R . .
H18B H -0.2229 0.0077 -0.1092 0.115 Uiso 1 1 calc R . .
N7 N -0.294(3) -0.0539(13) 0.0516(13) 0.195(12) Uani 1 1 d . . .
H7A H -0.3134 -0.0633 0.1131 0.234 Uiso 1 1 calc R . .
H7B H -0.3365 -0.1083 -0.0059 0.234 Uiso 1 1 calc R . .
C9 C 0.4668(9) 0.1761(8) 0.2468(8) 0.0468(19) Uani 1 1 d . . .
C10 C -0.0851(11) 0.2944(9) 0.4538(8) 0.053(2) Uani 1 1 d . . .
N9 N -0.0507(13) 0.2078(10) 0.5123(8) 0.079(3) Uani 1 1 d . . .
H9A H -0.0113 0.1506 0.4869 0.094 Uiso 1 1 calc R . .
H9B H -0.0677 0.2087 0.5758 0.094 Uiso 1 1 calc R . .
N8 N -0.1603(16) 0.3753(12) 0.4883(10) 0.097(4) Uani 1 1 d . . .
H8A H -0.1926 0.4277 0.4473 0.116 Uiso 1 1 calc R . .
H8B H -0.1771 0.3757 0.5518 0.116 Uiso 1 1 calc R . .
N11 N 0.5409(14) 0.1034(12) 0.2969(19) 0.181(11) Uani 1 1 d . . .
H11A H 0.4868 0.0453 0.3164 0.217 Uiso 1 1 calc R . .
H11B H 0.6464 0.1110 0.3122 0.217 Uiso 1 1 calc R . .
N10 N 0.5524(14) 0.2636(17) 0.2203(16) 0.181(11) Uani 1 1 d . . .
H10A H 0.5038 0.3158 0.1865 0.217 Uiso 1 1 calc R . .
H10B H 0.6577 0.2694 0.2365 0.217 Uiso 1 1 calc R . .
N12 N 0.283(2) 0.3830(17) -0.0011(19) 0.157(8) Uani 1 1 d . . .
N13' N 0.044(3) 0.418(3) -0.024(3) 0.113(11) Uani 0.50 1 d P . .
N13 N 0.072(4) 0.285(4) -0.124(2) 0.155(17) Uani 0.50 1 d P . .
N5 N 0.7508(10) 0.5358(7) 0.7224(7) 0.0541(19) Uani 1 1 d . . .

loop_
_atom_site_aniso_label
_atom_site_aniso_U_11
_atom_site_aniso_U_22
_atom_site_aniso_U_33
_atom_site_aniso_U_23
_atom_site_aniso_U_13
_atom_site_aniso_U_12
Gd1 0.0318(2) 0.0328(2) 0.0302(2) 0.00695(15) 0.01208(15) 0.00710(14)
Cr1 0.0309(6) 0.0309(6) 0.0301(6) 0.0070(5) 0.0081(5) 0.0047(4)
O3 0.046(3) 0.059(4) 0.038(3) 0.010(3) 0.008(2) 0.021(3)
O4 0.060(4) 0.082(5) 0.044(4) 0.019(3) 0.028(3) 0.035(3)
C6 0.056(5) 0.058(5) 0.041(5) 0.013(4) 0.014(4) 0.026(4)
C5 0.042(4) 0.039(4) 0.039(4) 0.010(3) 0.010(3) 0.005(3)
O5 0.037(3) 0.051(4) 0.112(6) 0.046(4) 0.019(3) 0.011(3)
O6 0.037(3) 0.085(5) 0.068(5) -0.016(4) 0.017(3) 0.014(3)
C1 0.045(4) 0.041(4) 0.030(4) 0.010(3) 0.009(3) 0.007(3)
C3 0.048(4) 0.050(5) 0.060(6) 0.019(4) 0.030(4) 0.018(4)
O2 0.102(6) 0.048(4) 0.048(4) -0.007(3) -0.014(4) -0.009(4)
C2 0.032(4) 0.041(4) 0.057(5) 0.016(4) 0.016(3) 0.004(3)
N1 0.054(4) 0.049(4) 0.039(4) 0.008(3) 0.009(3) 0.010(3)
C4 0.041(4) 0.051(5) 0.042(5) 0.014(4) 0.004(3) 0.015(4)
N2 0.057(5) 0.053(5) 0.086(7) 0.018(4) 0.030(4) -0.002(4)
N4 0.078(6) 0.094(7) 0.038(5) 0.012(5) -0.005(4) 0.026(5)
N6 0.092(7) 0.078(6) 0.082(7) 0.011(5) 0.037(6) 0.044(6)
N3 0.073(5) 0.073(6) 0.083(7) 0.028(5) 0.044(5) 0.033(5)
O1 0.190(10) 0.098(6) 0.076(6) 0.051(5) 0.092(7) 0.080(7)
C7 0.077(7) 0.147(12) 0.056(7) 0.048(8) 0.043(6) 0.034(8)
C8 0.107(9) 0.043(5) 0.051(7) -0.003(5) -0.021(6) 0.004(5)
N18 0.115(9) 0.072(7) 0.071(8) -0.019(6) -0.001(6) 0.009(6)
N7 0.33(3) 0.083(10) 0.079(10) -0.006(8) -0.006(13) -0.095(13)
C9 0.033(4) 0.056(5) 0.046(5) -0.003(4) 0.008(3) 0.007(4)
C10 0.051(5) 0.074(6) 0.048(5) 0.017(5) 0.027(4) 0.023(4)
N9 0.094(7) 0.115(8) 0.053(5) 0.040(6) 0.041(5) 0.044(6)
N8 0.126(10) 0.118(9) 0.075(7) 0.011(7) 0.061(7) 0.054(8)
N11 0.057(6) 0.086(9) 0.35(3) 0.097(13) -0.028(11) 0.007(6)
N10 0.040(5) 0.24(2) 0.24(2) 0.165(18) -0.012(8) -0.037(8)
N12 0.111(12) 0.131(14) 0.22(2) 0.060(14) 0.030(12) 0.003(10)
N13' 0.095(15) 0.16(2) 0.15(2) 0.12(2) 0.074(16) 0.073(16)
N13 0.17(3) 0.21(3) 0.048(13) 0.030(18) 0.028(15) -0.09(3)
N5 0.054(4) 0.047(4) 0.050(5) 0.016(4) 0.003(3) -0.006(3)

loop_
_atom_type_symbol
_atom_type_description
_atom_type_scat_dispersion_real
_atom_type_scat_dispersion_imag
_atom_type_scat_source
C C 0.0033 0.0016 'International Tables Vol C Tables 4.2.6.8 and 6.1.1.4'
H H 0.0000 0.0000 'International Tables Vol C Tables 4.2.6.8 and 6.1.1.4'
N N 0.0061 0.0033 'International Tables Vol C Tables 4.2.6.8 and 6.1.1.4'
O O 0.0106 0.0060 'International Tables Vol C Tables 4.2.6.8 and 6.1.1.4'
Cr Cr 0.3209 0.6236 'International Tables Vol C Tables 4.2.6.8 and 6.1.1.4'
Gd Gd -0.1653 3.9035 'International Tables Vol C Tables 4.2.6.8 and 6.1.1.4'

loop_
_geom_angle_atom_site_label_1
_geom_angle_atom_site_label_2
_geom_angle_atom_site_label_3
_geom_angle
_geom_angle_site_symmetry_1
_geom_angle_site_symmetry_3
_geom_angle_publ_flag
O4 Gd1 O2 85.8(3) . . ?
O4 Gd1 O6 145.7(3) . . ?
O2 Gd1 O6 103.8(3) . . ?
O4 Gd1 O1 141.8(3) . . ?
O2 Gd1 O1 78.1(4) . . ?
O6 Gd1 O1 72.3(3) . . ?
O4 Gd1 O3 71.0(2) . . ?
O2 Gd1 O3 74.0(3) . . ?
O6 Gd1 O3 143.2(3) . . ?
O1 Gd1 O3 71.4(3) . . ?
O4 Gd1 O5 79.5(3) . . ?
O2 Gd1 O5 70.4(2) . . ?
O6 Gd1 O5 73.3(3) . . ?
O1 Gd1 O5 125.3(3) . . ?
O3 Gd1 O5 134.9(2) . . ?
O4 Gd1 N5 95.3(3) . 2_666 ?
O2 Gd1 N5 145.0(3) . 2_666 ?
O6 Gd1 N5 94.9(3) . 2_666 ?
O1 Gd1 N5 79.8(3) . 2_666 ?
O3 Gd1 N5 73.4(2) . 2_666 ?
O5 Gd1 N5 144.2(2) . 2_666 ?
O4 Gd1 N1 77.5(2) . . ?
O2 Gd1 N1 141.2(3) . . ?
O6 Gd1 N1 74.7(3) . . ?
O1 Gd1 N1 134.1(4) . . ?
O3 Gd1 N1 130.1(2) . . ?
O5 Gd1 N1 72.2(2) . . ?
N5 Gd1 N1 72.1(2) 2_666 . ?
C6 Cr1 C2 88.2(4) . . ?
C6 Cr1 C3 178.0(3) . . ?
C2 Cr1 C3 90.4(3) . . ?
C6 Cr1 C1 87.8(3) . . ?
C2 Cr1 C1 89.0(3) . . ?
C3 Cr1 C1 93.6(4) . . ?
C6 Cr1 C4 88.7(4) . . ?
C2 Cr1 C4 89.1(4) . . ?
C3 Cr1 C4 89.9(4) . . ?
C1 Cr1 C4 176.1(3) . . ?
C6 Cr1 C5 88.8(4) . . ?
C2 Cr1 C5 176.9(3) . . ?
C3 Cr1 C5 92.6(3) . . ?
C1 Cr1 C5 91.7(3) . . ?
C4 Cr1 C5 90.0(3) . . ?
C10 O4 Gd1 150.3(6) . . ?
N6 C6 Cr1 179.1(9) . . ?
N5 C5 Cr1 173.9(8) . . ?
C9 O6 Gd1 147.0(6) . . ?
N1 C1 Cr1 172.3(7) . . ?
N3 C3 Cr1 176.4(8) . . ?
C8 O2 Gd1 144.6(10) . . ?
N2 C2 Cr1 178.7(8) . . ?
C1 N1 Gd1 167.7(7) . . ?
N4 C4 Cr1 178.9(9) . . ?
C7 O1 Gd1 150.7(11) . . ?
O1 C7 N12 126.4(15) . . ?
O1 C7 N13' 110.6(13) . . ?
N12 C7 N13' 105.1(18) . . ?
O1 C7 N13 118.6(17) . . ?
N12 C7 N13 100.7(17) . . ?
N13' C7 N13 88(2) . . ?
O2 C8 N7 116.9(14) . . ?
O2 C8 N18 123.2(11) . . ?
N7 C8 N18 119.7(12) . . ?
O6 C9 N11 121.6(11) . . ?
O6 C9 N10 120.0(10) . . ?
N11 C9 N10 118.4(11) . . ?
O4 C10 N8 119.6(9) . . ?
O4 C10 N9 120.8(9) . . ?
N8 C10 N9 119.3(10) . . ?
C5 N5 Gd1 170.2(8) . 2_666 ?

loop_
_geom_bond_atom_site_label_1
_geom_bond_atom_site_label_2
_geom_bond_distance
_geom_bond_site_symmetry_2
_geom_bond_publ_flag
Gd1 O4 2.319(6) . ?
Gd1 O2 2.335(7) . ?
Gd1 O6 2.351(6) . ?
Gd1 O1 2.378(7) . ?
Gd1 O3 2.440(5) . ?
Gd1 O5 2.454(6) . ?
Gd1 N5 2.501(7) 2_666 ?
Gd1 N1 2.505(7) . ?
Cr1 C6 2.054(9) . ?
Cr1 C2 2.061(8) . ?
Cr1 C3 2.066(9) . ?
Cr1 C1 2.066(8) . ?
Cr1 C4 2.068(9) . ?
Cr1 C5 2.075(8) . ?
O4 C10 1.257(11) . ?
C6 N6 1.139(12) . ?
C5 N5 1.144(11) . ?
O6 C9 1.233(10) . ?
C1 N1 1.149(11) . ?
C3 N3 1.156(12) . ?
O2 C8 1.273(13) . ?
C2 N2 1.125(11) . ?
C4 N4 1.141(12) . ?
O1 C7 1.232(13) . ?
C7 N12 1.257(19) . ?
C7 N13' 1.38(3) . ?
C7 N13 1.45(3) . ?
C8 N7 1.316(18) . ?
C8 N18 1.325(18) . ?
C9 N11 1.240(14) . ?
C9 N10 1.295(14) . ?
C10 N8 1.318(14) . ?
C10 N9 1.320(13) . ?
N5 Gd1 2.501(7) 2_666 ?
